data_7119450
loop_
_publ_author_name
Yuta
Tsubonouchi
Shu
Lin
Alexander
R.
Parent
Gary
W.
Brudvig
Ken
Sakai

_publ_section_title
;
 Light-induced water oxidation catalyzed by an oxido-bridged triruthenium
 complex with a Ru-O-Ru-O-Ru motif
;
_journal_name_full Chem.Commun.
_journal_page_first 8018
_journal_volume 52
_journal_year 2016
_chemical_formula_iupac 'C60 H74 B2 F8 N10 O20 Ru3'
_chemical_formula_moiety 'C60 H74 B2 F8 N10 O20 Ru3'
_chemical_formula_sum 'C60 H74 B2 F8 N10 O20 Ru3'
_chemical_formula_weight 1732.12
_chemical_name_systematic {[RuIII(bda)(pic)2(?-O)]2RuIV(pic)2(H2O)2}2+
_space_group_IT_number 14
_symmetry_cell_setting monoclinic
_symmetry_space_group_name_Hall '-P 2yn'
_symmetry_space_group_name_H-M 'P 1 21/n 1'
_atom_sites_solution_hydrogens geom
_atom_sites_solution_primary direct
_atom_sites_solution_secondary difmap
_audit_update_record
;
2016-04-04 deposited with the CCDC.
2016-05-31 downloaded from the CCDC.
;
_cell_angle_alpha 90.00
_cell_angle_beta 96.150(5)
_cell_angle_gamma 90.00
_cell_formula_units_Z 2
_cell_length_a 14.515(5)
_cell_length_b 14.999(5)
_cell_length_c 15.692(5)
_cell_measurement_reflns_used 4956
_cell_measurement_temperature 100(2)
_cell_measurement_theta_max 25.30
_cell_measurement_theta_min 1.82
_cell_volume 3397(2)
_computing_cell_refinement 'APEX2 (Bruker AXS, 2006)'
_computing_data_collection 'APEX2 (Bruker AXS, 2006)'
_computing_data_reduction 'SAINT (Bruker AXS, 2004)'
_computing_molecular_graphics 'KENX (Sakai, 2004)'
_computing_publication_material
;
SHELXL97, TEXSAN (Molecular Structure Corporation, 2001), 
KENX, and ORTEP (Johnson, 1976)
;
_computing_structure_refinement 'SHELXL97 (Sheldrick, 1997)'
_computing_structure_solution 'SHELXS97 (Sheldrick, 1997)'
_diffrn_ambient_temperature 100(2)
_diffrn_measured_fraction_theta_full 0.996
_diffrn_measured_fraction_theta_max 0.996
_diffrn_measurement_device 'Bruker SMART APEX CCD-detector diffractometer'
_diffrn_measurement_method 'phi and omega scans'
_diffrn_radiation_monochromator graphite
_diffrn_radiation_source 'rotating anode with a mirror focusing unit'
_diffrn_radiation_type MoK\a
_diffrn_radiation_wavelength 0.71073
_diffrn_reflns_av_R_equivalents 0.1028
_diffrn_reflns_av_sigmaI/netI 0.0752
_diffrn_reflns_limit_h_max 17
_diffrn_reflns_limit_h_min -17
_diffrn_reflns_limit_k_max 17
_diffrn_reflns_limit_k_min -17
_diffrn_reflns_limit_l_max 18
_diffrn_reflns_limit_l_min -18
_diffrn_reflns_number 33103
_diffrn_reflns_theta_full 25.30
_diffrn_reflns_theta_max 25.30
_diffrn_reflns_theta_min 1.82
_diffrn_standards_decay_% NONE
_diffrn_standards_number NONE
_exptl_absorpt_coefficient_mu 0.761
_exptl_absorpt_correction_T_max 0.879
_exptl_absorpt_correction_T_min 0.746
_exptl_absorpt_correction_type empirical
_exptl_absorpt_process_details '(SADABS; Sheldrick, G. M., 1996)'
_exptl_crystal_colour green
_exptl_crystal_density_diffrn 1.694
_exptl_crystal_density_meas ?
_exptl_crystal_density_method 'not measured'
_exptl_crystal_description prisms
_exptl_crystal_F_000 1756
_exptl_crystal_size_max 0.25
_exptl_crystal_size_mid 0.20
_exptl_crystal_size_min 0.17
_refine_diff_density_max 1.160
_refine_diff_density_min -0.484
_refine_ls_extinction_coef 0.00096(15)
_refine_ls_extinction_expression Fc^*^=kFc[1+0.001xFc^2^\l^3^/sin(2\q)]^-1/4^
_refine_ls_extinction_method SHELXL
_refine_ls_goodness_of_fit_ref 1.019
_refine_ls_hydrogen_treatment mixed
_refine_ls_matrix_type full
_refine_ls_number_parameters 494
_refine_ls_number_reflns 6158
_refine_ls_number_restraints 0
_refine_ls_restrained_S_all 1.019
_refine_ls_R_factor_all 0.0640
_refine_ls_R_factor_gt 0.0412
_refine_ls_shift/su_max 0.001
_refine_ls_shift/su_mean 0.000
_refine_ls_structure_factor_coef Fsqd
_refine_ls_weighting_details 'calc w=1/[\s^2^(Fo^2^)+(0.0272P)^2^+5.5635P] where P=(Fo^2^+2Fc^2^)/3'
_refine_ls_weighting_scheme calc
_refine_ls_wR_factor_gt 0.0886
_refine_ls_wR_factor_ref 0.0979
_reflns_number_gt 4727
_reflns_number_total 6158
_reflns_threshold_expression I>2\s(I)
_cod_data_source_file c6cc02816k2.cif
_cod_data_source_block rut2k
_cod_depositor_comments
;
The following automatic conversions were performed:

'_exptl_crystal_density_meas' value 'not measured' was changed to '?'
- the value is perceived as not measured.

Automatic conversion script
Id: cif_fix_values 4624 2016-04-14 12:54:50Z antanas 
;
_cod_original_cell_volume 3396.6(19)
_cod_original_sg_symbol_H-M 'P 21/n'
_cod_database_code 7119450

loop_
_symmetry_equiv_pos_as_xyz
'x, y, z'
'-x+1/2, y+1/2, -z+1/2'
'-x, -y, -z'
'x-1/2, -y-1/2, z-1/2'

loop_
_atom_site_label
_atom_site_type_symbol
_atom_site_fract_x
_atom_site_fract_y
_atom_site_fract_z
_atom_site_U_iso_or_equiv
_atom_site_adp_type
_atom_site_occupancy
_atom_site_symmetry_multiplicity
_atom_site_calc_flag
_atom_site_refinement_flags
_atom_site_disorder_assembly
_atom_site_disorder_group
Ru1 Ru 0.30118(2) 0.10389(2) 0.87199(2) 0.01022(11) Uani 1 1 d . . .
Ru2 Ru 0.5000 0.0000 1.0000 0.01009(13) Uani 1 2 d S . .
F1 F 0.3577(3) 0.0755(3) 0.4286(2) 0.0705(12) Uani 1 1 d . . .
F2A F 0.3464(12) 0.2179(17) 0.4302(13) 0.063(6) Uani 0.73(6) 1 d P . .
F2B F 0.379(5) 0.246(2) 0.398(4) 0.068(13) Uani 0.27(6) 1 d P . .
F3 F 0.4174(3) 0.1454(2) 0.3213(2) 0.0612(10) Uani 1 1 d . . .
F4 F 0.2616(3) 0.1438(2) 0.3272(2) 0.0639(11) Uani 1 1 d . . .
O1 O 0.1696(2) -0.1022(2) 0.7430(2) 0.0208(7) Uani 1 1 d . . .
O2 O 0.27855(19) -0.02242(18) 0.81909(18) 0.0139(6) Uani 1 1 d . . .
O3 O 0.4863(2) 0.2922(2) 0.9735(2) 0.0278(8) Uani 1 1 d . . .
O4 O 0.40769(18) 0.06570(18) 0.94407(17) 0.0120(6) Uani 1 1 d . . .
O5 O 0.4004(2) 0.2165(2) 1.05938(19) 0.0228(7) Uani 1 1 d . . .
O6 O 0.4662(2) -0.1044(2) 0.91595(19) 0.0146(6) Uani 1 1 d . . .
O10A O 0.6044(6) 0.4306(4) 0.9232(5) 0.049(3) Uani 0.74(2) 1 d P A 1
O10B O 0.6539(15) 0.4565(10) 0.8966(10) 0.029(6) Uani 0.26(2) 1 d P A 1
O11 O 0.3046(2) -0.1884(2) 0.9047(2) 0.0303(8) Uani 1 1 d . . .
O12 O 0.2692(3) 0.6375(2) 0.9400(3) 0.0426(10) Uani 1 1 d . . .
O13 O 0.5118(7) 0.3554(7) 0.8280(7) 0.032(4) Uiso 0.307(11) 1 d P . .
N1 N 0.1877(2) 0.1250(2) 0.7920(2) 0.0120(8) Uani 1 1 d . . .
N2 N 0.2754(2) 0.2411(2) 0.8929(2) 0.0124(7) Uani 1 1 d . . .
N3 N 0.3833(2) 0.1257(2) 0.7726(2) 0.0115(7) Uani 1 1 d . . .
N4 N 0.2151(2) 0.0697(2) 0.9675(2) 0.0146(8) Uani 1 1 d . . .
N5 N 0.5894(2) 0.0448(2) 0.9124(2) 0.0136(8) Uani 1 1 d . . .
C2 C 0.3231(3) 0.2988(3) 0.9458(3) 0.0169(9) Uani 1 1 d . . .
C3 C 0.2926(3) 0.3852(3) 0.9592(3) 0.0216(10) Uani 1 1 d . . .
H3 H 0.3287 0.4245 0.9967 0.026 Uiso 1 1 calc R . .
C4 C 0.2092(3) 0.4127(3) 0.9172(3) 0.0208(10) Uani 1 1 d . . .
H4 H 0.1861 0.4707 0.9267 0.025 Uiso 1 1 calc R . .
C5 C 0.1592(3) 0.3547(3) 0.8606(3) 0.0175(10) Uani 1 1 d . . .
H5 H 0.1019 0.3729 0.8308 0.021 Uiso 1 1 calc R . .
C6 C 0.1938(3) 0.2704(3) 0.8482(3) 0.0147(9) Uani 1 1 d . . .
C7 C 0.1465(3) 0.2059(3) 0.7888(2) 0.0132(9) Uani 1 1 d . . .
C8 C 0.0663(3) 0.2185(3) 0.7330(3) 0.0178(10) Uani 1 1 d . . .
H8 H 0.0359 0.2746 0.7300 0.021 Uiso 1 1 calc R . .
C9 C 0.0311(3) 0.1485(3) 0.6816(3) 0.0200(10) Uani 1 1 d . . .
H9 H -0.0227 0.1572 0.6424 0.024 Uiso 1 1 calc R . .
C10 C 0.0743(3) 0.0656(3) 0.6873(3) 0.0174(10) Uani 1 1 d . . .
H10 H 0.0508 0.0171 0.6525 0.021 Uiso 1 1 calc R . .
C11 C 0.1524(3) 0.0558(3) 0.7449(3) 0.0124(9) Uani 1 1 d . . .
C12 C 0.2026(3) -0.0303(3) 0.7684(3) 0.0143(9) Uani 1 1 d . . .
C13 C 0.4352(3) 0.0571(3) 0.7477(3) 0.0125(9) Uani 1 1 d . . .
H13 H 0.4365 0.0030 0.7793 0.015 Uiso 1 1 calc R . .
C14 C 0.4858(3) 0.0626(3) 0.6788(3) 0.0156(9) Uani 1 1 d . . .
H14 H 0.5213 0.0129 0.6638 0.019 Uiso 1 1 calc R . .
C15 C 0.4854(3) 0.1410(3) 0.6308(3) 0.0183(10) Uani 1 1 d . . .
C16 C 0.4328(3) 0.2109(3) 0.6572(3) 0.0219(10) Uani 1 1 d . . .
H16 H 0.4305 0.2658 0.6268 0.026 Uiso 1 1 calc R . .
C17 C 0.3840(3) 0.2014(3) 0.7270(3) 0.0175(10) Uani 1 1 d . . .
H17 H 0.3491 0.2507 0.7438 0.021 Uiso 1 1 calc R . .
C18 C 0.5397(3) 0.1484(3) 0.5551(3) 0.0285(12) Uani 1 1 d . . .
H18A H 0.5172 0.1994 0.5199 0.043 Uiso 1 1 calc R . .
H18B H 0.5321 0.0937 0.5210 0.043 Uiso 1 1 calc R . .
H18C H 0.6054 0.1569 0.5751 0.043 Uiso 1 1 calc R . .
C19 C 0.1972(3) -0.0171(3) 0.9809(3) 0.0179(10) Uani 1 1 d . . .
H19 H 0.2267 -0.0607 0.9493 0.022 Uiso 1 1 calc R . .
C20 C 0.1379(3) -0.0455(3) 1.0385(3) 0.0239(11) Uani 1 1 d . . .
H20 H 0.1268 -0.1074 1.0454 0.029 Uiso 1 1 calc R . .
C22 C 0.1155(3) 0.1051(4) 1.0748(3) 0.0313(13) Uani 1 1 d . . .
H22 H 0.0892 0.1495 1.1079 0.038 Uiso 1 1 calc R . .
C23 C 0.1747(3) 0.1294(3) 1.0152(3) 0.0262(11) Uani 1 1 d . . .
H23 H 0.1873 0.1909 1.0079 0.031 Uiso 1 1 calc R . .
C24 C 0.0946(3) 0.0164(4) 1.0861(3) 0.0272(12) Uani 1 1 d . . .
C25 C 0.0314(3) -0.0117(4) 1.1511(3) 0.0409(15) Uani 1 1 d . . .
H25A H 0.0653 -0.0098 1.2085 0.061 Uiso 1 1 calc R . .
H25B H 0.0093 -0.0725 1.1385 0.061 Uiso 1 1 calc R . .
H25C H -0.0217 0.0290 1.1486 0.061 Uiso 1 1 calc R . .
C26 C 0.5975(3) 0.1326(3) 0.8970(3) 0.0170(10) Uani 1 1 d . . .
H26 H 0.5644 0.1738 0.9282 0.020 Uiso 1 1 calc R . .
C27 C 0.6525(3) 0.1649(3) 0.8372(3) 0.0213(10) Uani 1 1 d . . .
H27 H 0.6567 0.2273 0.8283 0.026 Uiso 1 1 calc R . .
C28 C 0.7015(3) 0.1069(3) 0.7900(3) 0.0205(10) Uani 1 1 d . . .
C29 C 0.6919(3) 0.0165(3) 0.8063(3) 0.0191(10) Uani 1 1 d . . .
H29 H 0.7235 -0.0259 0.7752 0.023 Uiso 1 1 calc R . .
C30 C 0.6370(3) -0.0122(3) 0.8672(3) 0.0167(10) Uani 1 1 d . . .
H30 H 0.6325 -0.0743 0.8777 0.020 Uiso 1 1 calc R . .
C31 C 0.7627(3) 0.1409(4) 0.7258(3) 0.0361(13) Uani 1 1 d . . .
H31A H 0.7324 0.1912 0.6944 0.054 Uiso 1 1 calc R . .
H31B H 0.7735 0.0931 0.6854 0.054 Uiso 1 1 calc R . .
H31C H 0.8220 0.1604 0.7557 0.054 Uiso 1 1 calc R . .
C32 C 0.4114(3) 0.2656(3) 0.9961(3) 0.0199(10) Uani 1 1 d . . .
B1 B 0.3477(5) 0.1476(5) 0.3760(5) 0.0483(19) Uani 1 1 d . . .
H31 H 0.412(4) -0.126(4) 0.922(4) 0.047(18) Uiso 1 1 d . . .
H33 H 0.510(5) -0.139(5) 0.920(5) 0.08(3) Uiso 1 1 d . . .

loop_
_atom_site_aniso_label
_atom_site_aniso_U_11
_atom_site_aniso_U_22
_atom_site_aniso_U_33
_atom_site_aniso_U_23
_atom_site_aniso_U_13
_atom_site_aniso_U_12
Ru1 0.00990(18) 0.00971(18) 0.01114(18) 0.00097(14) 0.00149(13) 0.00221(14)
Ru2 0.0098(2) 0.0094(3) 0.0107(2) 0.00014(19) -0.00021(18) 0.00098(19)
F1 0.051(2) 0.092(3) 0.070(3) 0.038(2) 0.011(2) 0.022(2)
F2A 0.067(7) 0.049(8) 0.065(7) -0.027(7) -0.022(5) 0.022(5)
F2B 0.11(2) 0.011(10) 0.072(19) -0.017(10) -0.01(2) 0.004(12)
F3 0.065(2) 0.051(2) 0.067(3) 0.0130(19) 0.006(2) -0.0148(19)
F4 0.065(2) 0.061(2) 0.060(2) -0.0288(19) -0.0223(19) 0.040(2)
O1 0.0184(16) 0.0146(16) 0.0292(18) -0.0036(14) 0.0014(14) -0.0040(14)
O2 0.0129(15) 0.0123(15) 0.0163(15) -0.0008(12) 0.0005(12) -0.0001(12)
O3 0.0196(18) 0.033(2) 0.0309(19) -0.0048(16) 0.0019(15) 0.0058(16)
O4 0.0125(15) 0.0122(15) 0.0115(15) -0.0004(12) 0.0019(12) 0.0012(12)
O5 0.0308(18) 0.0136(17) 0.0224(17) -0.0036(14) -0.0049(14) 0.0052(14)
O6 0.0125(16) 0.0147(16) 0.0164(16) -0.0025(13) 0.0007(13) 0.0004(15)
O10A 0.046(5) 0.038(4) 0.064(5) 0.002(3) 0.007(4) 0.000(3)
O10B 0.032(12) 0.025(9) 0.033(9) 0.004(6) 0.014(7) -0.009(7)
O11 0.0222(18) 0.032(2) 0.038(2) -0.0046(16) 0.0076(15) -0.0056(15)
O12 0.048(2) 0.025(2) 0.056(3) 0.0002(18) 0.010(2) -0.0019(18)
N1 0.0098(17) 0.0136(19) 0.0132(18) 0.0051(15) 0.0051(14) 0.0018(14)
N2 0.0130(18) 0.0136(19) 0.0113(18) 0.0000(15) 0.0042(14) 0.0043(15)
N3 0.0121(18) 0.0102(18) 0.0116(18) 0.0010(14) -0.0019(14) -0.0005(14)
N4 0.0092(18) 0.019(2) 0.0153(19) 0.0037(16) 0.0003(15) 0.0054(15)
N5 0.0123(18) 0.016(2) 0.0115(18) -0.0014(15) -0.0024(14) 0.0015(15)
C2 0.020(2) 0.014(2) 0.018(2) -0.0009(19) 0.0032(18) 0.0031(19)
C3 0.027(3) 0.013(2) 0.025(3) -0.007(2) 0.006(2) 0.004(2)
C4 0.027(3) 0.014(2) 0.023(3) 0.0016(19) 0.009(2) 0.004(2)
C5 0.016(2) 0.016(2) 0.022(2) 0.0027(19) 0.0066(19) 0.0059(19)
C6 0.012(2) 0.017(2) 0.016(2) 0.0037(18) 0.0055(17) 0.0042(18)
C7 0.012(2) 0.018(2) 0.010(2) 0.0062(18) 0.0050(17) 0.0034(18)
C8 0.012(2) 0.021(2) 0.021(2) 0.010(2) 0.0049(18) 0.0054(19)
C9 0.014(2) 0.030(3) 0.015(2) 0.009(2) -0.0002(18) 0.003(2)
C10 0.015(2) 0.025(3) 0.012(2) -0.0007(19) -0.0003(18) -0.0058(19)
C11 0.011(2) 0.016(2) 0.010(2) 0.0031(18) 0.0030(17) -0.0032(18)
C12 0.013(2) 0.018(2) 0.012(2) 0.0005(18) 0.0049(18) -0.0007(18)
C13 0.013(2) 0.008(2) 0.016(2) 0.0009(17) -0.0029(17) 0.0046(17)
C14 0.013(2) 0.016(2) 0.018(2) -0.0053(19) 0.0010(18) 0.0008(18)
C15 0.015(2) 0.026(3) 0.014(2) 0.000(2) 0.0030(18) -0.0072(19)
C16 0.025(2) 0.020(2) 0.022(2) 0.009(2) 0.007(2) 0.001(2)
C17 0.021(2) 0.012(2) 0.019(2) 0.0016(19) 0.0039(19) 0.0039(19)
C18 0.033(3) 0.033(3) 0.021(3) 0.004(2) 0.009(2) -0.001(2)
C19 0.015(2) 0.023(3) 0.015(2) 0.0010(19) -0.0022(18) 0.0009(19)
C20 0.020(2) 0.031(3) 0.019(2) 0.009(2) -0.006(2) -0.012(2)
C22 0.030(3) 0.034(3) 0.034(3) 0.010(2) 0.023(2) 0.019(2)
C23 0.030(3) 0.025(3) 0.026(3) 0.006(2) 0.015(2) 0.010(2)
C24 0.011(2) 0.045(3) 0.026(3) 0.011(2) 0.002(2) 0.005(2)
C25 0.019(3) 0.064(4) 0.041(3) 0.023(3) 0.009(2) -0.001(3)
C26 0.016(2) 0.013(2) 0.022(2) -0.0002(19) 0.0008(19) -0.0005(18)
C27 0.022(2) 0.017(2) 0.025(3) 0.004(2) 0.004(2) -0.005(2)
C28 0.012(2) 0.031(3) 0.019(2) 0.003(2) 0.0012(18) -0.001(2)
C29 0.013(2) 0.031(3) 0.014(2) -0.001(2) 0.0000(18) 0.003(2)
C30 0.016(2) 0.018(2) 0.015(2) -0.0003(19) -0.0042(18) 0.0028(19)
C31 0.028(3) 0.049(4) 0.033(3) 0.011(3) 0.014(2) 0.000(3)
C32 0.026(3) 0.011(2) 0.022(3) -0.014(2) -0.002(2) 0.004(2)
B1 0.046(4) 0.043(4) 0.055(5) -0.017(4) -0.004(4) 0.024(4)

loop_
_atom_type_symbol
_atom_type_description
_atom_type_scat_dispersion_real
_atom_type_scat_dispersion_imag
_atom_type_scat_source
C C 0.0033 0.0016 'International Tables Vol C Tables 4.2.6.8 and 6.1.1.4'
H H 0.0000 0.0000 'International Tables Vol C Tables 4.2.6.8 and 6.1.1.4'
B B 0.0013 0.0007 'International Tables Vol C Tables 4.2.6.8 and 6.1.1.4'
F F 0.0171 0.0103 'International Tables Vol C Tables 4.2.6.8 and 6.1.1.4'
N N 0.0061 0.0033 'International Tables Vol C Tables 4.2.6.8 and 6.1.1.4'
O O 0.0106 0.0060 'International Tables Vol C Tables 4.2.6.8 and 6.1.1.4'
Ru Ru -1.2594 0.8363 'International Tables Vol C Tables 4.2.6.8 and 6.1.1.4'

loop_
_geom_angle_atom_site_label_1
_geom_angle_atom_site_label_2
_geom_angle_atom_site_label_3
_geom_angle
_geom_angle_site_symmetry_1
_geom_angle_site_symmetry_3
O4 Ru1 N1 171.56(13) . .
O4 Ru1 O2 92.67(11) . .
N1 Ru1 O2 78.93(12) . .
O4 Ru1 N3 89.95(12) . .
N1 Ru1 N3 90.20(13) . .
O2 Ru1 N3 85.59(12) . .
O4 Ru1 N4 90.56(12) . .
N1 Ru1 N4 88.50(13) . .
O2 Ru1 N4 88.94(13) . .
N3 Ru1 N4 174.53(13) . .
O4 Ru1 N2 110.20(12) . .
N1 Ru1 N2 78.19(13) . .
O2 Ru1 N2 157.12(12) . .
N3 Ru1 N2 95.02(13) . .
N4 Ru1 N2 89.92(13) . .
O4 Ru2 O4 180.00(15) 3_657 .
O4 Ru2 O6 89.45(13) 3_657 3_657
O4 Ru2 O6 90.55(13) . 3_657
O4 Ru2 O6 90.55(13) 3_657 .
O4 Ru2 O6 89.45(13) . .
O6 Ru2 O6 180.0 3_657 .
O4 Ru2 N5 89.19(13) 3_657 3_657
O4 Ru2 N5 90.81(13) . 3_657
O6 Ru2 N5 86.91(13) 3_657 3_657
O6 Ru2 N5 93.09(13) . 3_657
O4 Ru2 N5 90.81(13) 3_657 .
O4 Ru2 N5 89.19(13) . .
O6 Ru2 N5 93.09(13) 3_657 .
O6 Ru2 N5 86.91(13) . .
N5 Ru2 N5 180.000(1) 3_657 .
F2B F2A B1 88.0(18) . .
F2A F2B B1 59.4(19) . .
C12 O2 Ru1 114.6(3) . .
Ru2 O4 Ru1 164.30(17) . .
Ru2 O6 H31 112(4) . .
Ru2 O6 H33 107(5) . .
H31 O6 H33 118(6) . .
C11 N1 C7 122.2(4) . .
C11 N1 Ru1 117.8(3) . .
C7 N1 Ru1 120.0(3) . .
C2 N2 C6 117.8(4) . .
C2 N2 Ru1 129.4(3) . .
C6 N2 Ru1 112.7(3) . .
C17 N3 C13 116.8(4) . .
C17 N3 Ru1 124.7(3) . .
C13 N3 Ru1 118.3(3) . .
C23 N4 C19 117.0(4) . .
C23 N4 Ru1 124.1(3) . .
C19 N4 Ru1 119.0(3) . .
C26 N5 C30 117.8(4) . .
C26 N5 Ru2 120.2(3) . .
C30 N5 Ru2 121.9(3) . .
N2 C2 C3 123.0(4) . .
N2 C2 C32 117.5(4) . .
C3 C2 C32 119.4(4) . .
C4 C3 C2 118.9(4) . .
C4 C3 H3 120.6 . .
C2 C3 H3 120.6 . .
C3 C4 C5 119.3(4) . .
C3 C4 H4 120.3 . .
C5 C4 H4 120.3 . .
C6 C5 C4 119.3(4) . .
C6 C5 H5 120.3 . .
C4 C5 H5 120.3 . .
N2 C6 C5 121.7(4) . .
N2 C6 C7 115.5(4) . .
C5 C6 C7 122.8(4) . .
N1 C7 C8 118.7(4) . .
N1 C7 C6 113.3(3) . .
C8 C7 C6 128.0(4) . .
C9 C8 C7 119.6(4) . .
C9 C8 H8 120.2 . .
C7 C8 H8 120.2 . .
C8 C9 C10 120.2(4) . .
C8 C9 H9 119.9 . .
C10 C9 H9 119.9 . .
C11 C10 C9 118.1(4) . .
C11 C10 H10 121.0 . .
C9 C10 H10 121.0 . .
N1 C11 C10 121.1(4) . .
N1 C11 C12 112.4(3) . .
C10 C11 C12 126.4(4) . .
O1 C12 O2 123.8(4) . .
O1 C12 C11 120.7(4) . .
O2 C12 C11 115.4(4) . .
N3 C13 C14 122.8(4) . .
N3 C13 H13 118.6 . .
C14 C13 H13 118.6 . .
C13 C14 C15 120.2(4) . .
C13 C14 H14 119.9 . .
C15 C14 H14 119.9 . .
C16 C15 C14 116.6(4) . .
C16 C15 C18 122.3(4) . .
C14 C15 C18 121.1(4) . .
C17 C16 C15 120.5(4) . .
C17 C16 H16 119.8 . .
C15 C16 H16 119.8 . .
N3 C17 C16 123.2(4) . .
N3 C17 H17 118.4 . .
C16 C17 H17 118.4 . .
C15 C18 H18A 109.5 . .
C15 C18 H18B 109.5 . .
H18A C18 H18B 109.5 . .
C15 C18 H18C 109.5 . .
H18A C18 H18C 109.5 . .
H18B C18 H18C 109.5 . .
N4 C19 C20 123.0(4) . .
N4 C19 H19 118.5 . .
C20 C19 H19 118.5 . .
C19 C20 C24 119.9(5) . .
C19 C20 H20 120.1 . .
C24 C20 H20 120.1 . .
C24 C22 C23 120.1(5) . .
C24 C22 H22 119.9 . .
C23 C22 H22 119.9 . .
N4 C23 C22 122.7(5) . .
N4 C23 H23 118.6 . .
C22 C23 H23 118.6 . .
C22 C24 C20 117.3(4) . .
C22 C24 C25 121.0(5) . .
C20 C24 C25 121.6(5) . .
C24 C25 H25A 109.5 . .
C24 C25 H25B 109.5 . .
H25A C25 H25B 109.5 . .
C24 C25 H25C 109.5 . .
H25A C25 H25C 109.5 . .
H25B C25 H25C 109.5 . .
N5 C26 C27 122.2(4) . .
N5 C26 H26 118.9 . .
C27 C26 H26 118.9 . .
C26 C27 C28 120.6(4) . .
C26 C27 H27 119.7 . .
C28 C27 H27 119.7 . .
C27 C28 C29 116.5(4) . .
C27 C28 C31 121.3(4) . .
C29 C28 C31 122.2(4) . .
C30 C29 C28 120.6(4) . .
C30 C29 H29 119.7 . .
C28 C29 H29 119.7 . .
N5 C30 C29 122.3(4) . .
N5 C30 H30 118.8 . .
C29 C30 H30 118.8 . .
C28 C31 H31A 109.5 . .
C28 C31 H31B 109.5 . .
H31A C31 H31B 109.5 . .
C28 C31 H31C 109.5 . .
H31A C31 H31C 109.5 . .
H31B C31 H31C 109.5 . .
O3 C32 O5 126.9(4) . .
O3 C32 C2 117.5(4) . .
O5 C32 C2 115.5(4) . .
F2A B1 F1 104.2(14) . .
F2A B1 F4 107.7(6) . .
F1 B1 F4 109.4(6) . .
F2A B1 F3 117.6(15) . .
F1 B1 F3 108.5(5) . .
F4 B1 F3 109.2(6) . .
F2A B1 F2B 32.6(18) . .
F1 B1 F2B 127.4(18) . .
F4 B1 F2B 112.2(12) . .
F3 B1 F2B 87(3) . .

loop_
_geom_bond_atom_site_label_1
_geom_bond_atom_site_label_2
_geom_bond_distance
_geom_bond_site_symmetry_2
Ru1 O4 1.903(3) .
Ru1 N1 1.987(3) .
Ru1 O2 2.080(3) .
Ru1 N3 2.088(3) .
Ru1 N4 2.114(3) .
Ru1 N2 2.123(3) .
Ru2 O4 1.812(3) 3_657
Ru2 O4 1.812(3) .
Ru2 O6 2.072(3) 3_657
Ru2 O6 2.072(3) .
Ru2 N5 2.100(3) 3_657
Ru2 N5 2.100(3) .
F1 B1 1.358(8) .
F2A F2B 0.85(6) .
F2A B1 1.358(11) .
F2B B1 1.58(3) .
F3 B1 1.396(8) .
F4 B1 1.394(8) .
O1 C12 1.228(5) .
O2 C12 1.294(5) .
O3 C32 1.245(5) .
O5 C32 1.260(5) .
O6 H31 0.86(6) .
O6 H33 0.82(8) .
O10A O10B 0.952(17) .
N1 C11 1.344(5) .
N1 C7 1.352(5) .
N2 C2 1.340(5) .
N2 C6 1.381(5) .
N3 C17 1.341(5) .
N3 C13 1.357(5) .
N4 C23 1.343(6) .
N4 C19 1.349(6) .
N5 C26 1.347(5) .
N5 C30 1.347(5) .
C2 C3 1.392(6) .
C2 C32 1.517(6) .
C3 C4 1.379(6) .
C3 H3 0.9500 .
C4 C5 1.390(6) .
C4 H4 0.9500 .
C5 C6 1.382(6) .
C5 H5 0.9500 .
C6 C7 1.463(6) .
C7 C8 1.393(6) .
C8 C9 1.387(6) .
C8 H8 0.9500 .
C9 C10 1.391(6) .
C9 H9 0.9500 .
C10 C11 1.379(6) .
C10 H10 0.9500 .
C11 C12 1.509(6) .
C13 C14 1.374(6) .
C13 H13 0.9500 .
C14 C15 1.397(6) .
C14 H14 0.9500 .
C15 C16 1.385(6) .
C15 C18 1.498(6) .
C16 C17 1.375(6) .
C16 H16 0.9500 .
C17 H17 0.9500 .
C18 H18A 0.9800 .
C18 H18B 0.9800 .
C18 H18C 0.9800 .
C19 C20 1.379(6) .
C19 H19 0.9500 .
C20 C24 1.384(7) .
C20 H20 0.9500 .
C22 C24 1.381(7) .
C22 C23 1.384(6) .
C22 H22 0.9500 .
C23 H23 0.9500 .
C24 C25 1.503(6) .
C25 H25A 0.9800 .
C25 H25B 0.9800 .
C25 H25C 0.9800 .
C26 C27 1.382(6) .
C26 H26 0.9500 .
C27 C28 1.387(6) .
C27 H27 0.9500 .
C28 C29 1.389(6) .
C28 C31 1.502(6) .
C29 C30 1.377(6) .
C29 H29 0.9500 .
C30 H30 0.9500 .
C31 H31A 0.9800 .
C31 H31B 0.9800 .
C31 H31C 0.9800 .

loop_
_geom_torsion_atom_site_label_1
_geom_torsion_atom_site_label_2
_geom_torsion_atom_site_label_3
_geom_torsion_atom_site_label_4
_geom_torsion
_geom_torsion_site_symmetry_1
_geom_torsion_site_symmetry_2
_geom_torsion_site_symmetry_3
_geom_torsion_site_symmetry_4
O4 Ru1 O2 C12 173.7(3) . . . .
N1 Ru1 O2 C12 -5.5(3) . . . .
N3 Ru1 O2 C12 -96.6(3) . . . .
N4 Ru1 O2 C12 83.2(3) . . . .
N2 Ru1 O2 C12 -4.1(5) . . . .
O4 Ru2 O4 Ru1 -141(100) 3_657 . . .
O6 Ru2 O4 Ru1 -166.7(6) 3_657 . . .
O6 Ru2 O4 Ru1 13.3(6) . . . .
N5 Ru2 O4 Ru1 -79.8(6) 3_657 . . .
N5 Ru2 O4 Ru1 100.2(6) . . . .
N1 Ru1 O4 Ru2 1.7(13) . . . .
O2 Ru1 O4 Ru2 -3.7(6) . . . .
N3 Ru1 O4 Ru2 -89.3(6) . . . .
N4 Ru1 O4 Ru2 85.3(6) . . . .
N2 Ru1 O4 Ru2 175.4(6) . . . .
O4 Ru1 N1 C11 -5.9(10) . . . .
O2 Ru1 N1 C11 -0.4(3) . . . .
N3 Ru1 N1 C11 85.0(3) . . . .
N4 Ru1 N1 C11 -89.6(3) . . . .
N2 Ru1 N1 C11 -179.9(3) . . . .
O4 Ru1 N1 C7 171.3(7) . . . .
O2 Ru1 N1 C7 176.8(3) . . . .
N3 Ru1 N1 C7 -97.7(3) . . . .
N4 Ru1 N1 C7 87.6(3) . . . .
N2 Ru1 N1 C7 -2.6(3) . . . .
O4 Ru1 N2 C2 1.2(4) . . . .
N1 Ru1 N2 C2 -179.7(4) . . . .
O2 Ru1 N2 C2 178.9(3) . . . .
N3 Ru1 N2 C2 -90.6(4) . . . .
N4 Ru1 N2 C2 91.8(4) . . . .
O4 Ru1 N2 C6 -174.2(2) . . . .
N1 Ru1 N2 C6 4.8(3) . . . .
O2 Ru1 N2 C6 3.4(5) . . . .
N3 Ru1 N2 C6 94.0(3) . . . .
N4 Ru1 N2 C6 -83.7(3) . . . .
O4 Ru1 N3 C17 -129.1(3) . . . .
N1 Ru1 N3 C17 59.3(3) . . . .
O2 Ru1 N3 C17 138.2(3) . . . .
N4 Ru1 N3 C17 135.5(13) . . . .
N2 Ru1 N3 C17 -18.9(3) . . . .
O4 Ru1 N3 C13 55.6(3) . . . .
N1 Ru1 N3 C13 -116.0(3) . . . .
O2 Ru1 N3 C13 -37.1(3) . . . .
N4 Ru1 N3 C13 -39.7(15) . . . .
N2 Ru1 N3 C13 165.9(3) . . . .
O4 Ru1 N4 C23 106.8(4) . . . .
N1 Ru1 N4 C23 -81.6(4) . . . .
O2 Ru1 N4 C23 -160.6(4) . . . .
N3 Ru1 N4 C23 -157.9(12) . . . .
N2 Ru1 N4 C23 -3.4(4) . . . .
O4 Ru1 N4 C19 -74.8(3) . . . .
N1 Ru1 N4 C19 96.8(3) . . . .
O2 Ru1 N4 C19 17.9(3) . . . .
N3 Ru1 N4 C19 20.5(15) . . . .
N2 Ru1 N4 C19 175.0(3) . . . .
O4 Ru2 N5 C26 -128.5(3) 3_657 . . .
O4 Ru2 N5 C26 51.5(3) . . . .
O6 Ru2 N5 C26 -39.0(3) 3_657 . . .
O6 Ru2 N5 C26 141.0(3) . . . .
N5 Ru2 N5 C26 94(100) 3_657 . . .
O4 Ru2 N5 C30 54.6(3) 3_657 . . .
O4 Ru2 N5 C30 -125.4(3) . . . .
O6 Ru2 N5 C30 144.1(3) 3_657 . . .
O6 Ru2 N5 C30 -35.9(3) . . . .
N5 Ru2 N5 C30 -83(100) 3_657 . . .
C6 N2 C2 C3 2.0(6) . . . .
Ru1 N2 C2 C3 -173.3(3) . . . .
C6 N2 C2 C32 178.7(4) . . . .
Ru1 N2 C2 C32 3.4(6) . . . .
N2 C2 C3 C4 0.8(7) . . . .
C32 C2 C3 C4 -175.9(4) . . . .
C2 C3 C4 C5 -2.0(7) . . . .
C3 C4 C5 C6 0.5(6) . . . .
C2 N2 C6 C5 -3.5(6) . . . .
Ru1 N2 C6 C5 172.5(3) . . . .
C2 N2 C6 C7 177.6(4) . . . .
Ru1 N2 C6 C7 -6.3(4) . . . .
C4 C5 C6 N2 2.3(6) . . . .
C4 C5 C6 C7 -178.9(4) . . . .
C11 N1 C7 C8 -2.0(6) . . . .
Ru1 N1 C7 C8 -179.1(3) . . . .
C11 N1 C7 C6 177.1(3) . . . .
Ru1 N1 C7 C6 0.0(4) . . . .
N2 C6 C7 N1 4.4(5) . . . .
C5 C6 C7 N1 -174.4(4) . . . .
N2 C6 C7 C8 -176.6(4) . . . .
C5 C6 C7 C8 4.5(7) . . . .
N1 C7 C8 C9 -0.5(6) . . . .
C6 C7 C8 C9 -179.5(4) . . . .
C7 C8 C9 C10 1.5(6) . . . .
C8 C9 C10 C11 -0.1(6) . . . .
C7 N1 C11 C10 3.5(6) . . . .
Ru1 N1 C11 C10 -179.3(3) . . . .
C7 N1 C11 C12 -171.8(3) . . . .
Ru1 N1 C11 C12 5.4(4) . . . .
C9 C10 C11 N1 -2.4(6) . . . .
C9 C10 C11 C12 172.3(4) . . . .
Ru1 O2 C12 O1 -167.1(3) . . . .
Ru1 O2 C12 C11 9.9(4) . . . .
N1 C11 C12 O1 166.9(4) . . . .
C10 C11 C12 O1 -8.1(6) . . . .
N1 C11 C12 O2 -10.1(5) . . . .
C10 C11 C12 O2 174.8(4) . . . .
C17 N3 C13 C14 -0.8(6) . . . .
Ru1 N3 C13 C14 174.9(3) . . . .
N3 C13 C14 C15 -0.2(6) . . . .
C13 C14 C15 C16 0.7(6) . . . .
C13 C14 C15 C18 -179.7(4) . . . .
C14 C15 C16 C17 -0.3(6) . . . .
C18 C15 C16 C17 -179.9(4) . . . .
C13 N3 C17 C16 1.2(6) . . . .
Ru1 N3 C17 C16 -174.2(3) . . . .
C15 C16 C17 N3 -0.6(7) . . . .
C23 N4 C19 C20 2.2(6) . . . .
Ru1 N4 C19 C20 -176.4(3) . . . .
N4 C19 C20 C24 -0.7(7) . . . .
C19 N4 C23 C22 -1.4(7) . . . .
Ru1 N4 C23 C22 177.1(4) . . . .
C24 C22 C23 N4 -1.0(8) . . . .
C23 C22 C24 C20 2.5(7) . . . .
C23 C22 C24 C25 179.3(4) . . . .
C19 C20 C24 C22 -1.7(7) . . . .
C19 C20 C24 C25 -178.5(4) . . . .
C30 N5 C26 C27 -0.1(6) . . . .
Ru2 N5 C26 C27 -177.2(3) . . . .
N5 C26 C27 C28 0.4(7) . . . .
C26 C27 C28 C29 0.1(6) . . . .
C26 C27 C28 C31 -179.0(4) . . . .
C27 C28 C29 C30 -0.8(6) . . . .
C31 C28 C29 C30 178.4(4) . . . .
C26 N5 C30 C29 -0.5(6) . . . .
Ru2 N5 C30 C29 176.4(3) . . . .
C28 C29 C30 N5 1.0(6) . . . .
N2 C2 C32 O3 106.7(5) . . . .
C3 C2 C32 O3 -76.5(5) . . . .
N2 C2 C32 O5 -76.3(5) . . . .
C3 C2 C32 O5 100.6(5) . . . .
F2B F2A B1 F1 140(3) . . . .
F2B F2A B1 F4 -104(2) . . . .
F2B F2A B1 F3 20(3) . . . .
F2A F2B B1 F1 -52(4) . . . .
F2A F2B B1 F4 88.3(18) . . . .
F2A F2B B1 F3 -162(2) . . . .
